data_7155303
loop_
_publ_author_name
'Cominetti, Marco M. D.'
'Hughes, David L.'
'Matthews, Susan E.'

_publ_section_title
;
 Open-resorcinarenes, a new family of multivalent scaffolds.
;
_journal_issue 43
_journal_name_full 'Organic &amp; biomolecular chemistry'
_journal_page_first 10161
_journal_page_last 10164
_journal_paper_doi 10.1039/c6ob02164f
_journal_volume 14
_journal_year 2016
_chemical_formula_moiety 'C32 H22 Cl4 O8, ca 2(C H4 O), ca 5(C4 H10 O)'
_chemical_formula_structural 'o-C6H4-{CH(C6H2-2,4-(OH)2,-5-Cl)2, ca 2(MeOH), ca 5(Et2O)'
_chemical_formula_sum 'C54 H80 Cl4 O15'
_chemical_formula_weight 1111.0
_space_group_crystal_system triclinic
_space_group_IT_number 2
_space_group_name_Hall '-P 1'
_space_group_name_H-M_alt 'P -1'
_symmetry_space_group_name_Hall '-P 1'
_symmetry_space_group_name_H-M 'P -1'
_atom_sites_solution_hydrogens mixed
_atom_sites_solution_primary direct
_atom_sites_solution_secondary difmap
_audit_creation_method SHELXL-2014/7
_audit_update_record
;
2016-08-05 deposited with the CCDC.
2016-10-06 downloaded from the CCDC.
;
_cell_angle_alpha 87.748(3)
_cell_angle_beta 71.565(3)
_cell_angle_gamma 84.007(3)
_cell_formula_units_Z 2
_cell_length_a 13.6713(5)
_cell_length_b 13.6859(4)
_cell_length_c 15.8507(5)
_cell_measurement_reflns_used 5728
_cell_measurement_temperature 140(2)
_cell_measurement_theta_max 32.5175
_cell_measurement_theta_min 2.9727
_cell_volume 2798.10(17)
_computing_cell_refinement
;
 CrysAlisPro RED, Oxford Diffraction Ltd., Version 1.171.35.11 
;
_computing_data_collection
;
 CrysAlisPro CCD, Oxford Diffraction Ltd., Version 1.171.35.11 
;
_computing_data_reduction
;
 CrysAlisPro RED, Oxford Diffraction Ltd., Version 1.171.35.11
;
_computing_molecular_graphics 'ORTEP (Johnson, 1976 and Farrugia, 2012)'
_computing_publication_material 'SHELXL-2014/7 (Sheldrick, 2014) and WINGX (Farrugia, 2012)'
_computing_structure_refinement 'SHELXL-2014/7 (Sheldrick, 2014)'
_computing_structure_solution 'SHELXS-97 (Sheldrick, 2008)'
_diffrn_ambient_temperature 140(1)
_diffrn_detector_area_resol_mean 16.0050
_diffrn_measured_fraction_theta_full 0.997
_diffrn_measured_fraction_theta_max 0.997
_diffrn_measurement_device_type 'Oxford Diffraction Xcalibur 3/Sapphire3 CCD'
_diffrn_measurement_method 'Thin slice \f and \w scans'
_diffrn_radiation_monochromator graphite
_diffrn_radiation_source 'Enhance (Mo) X-ray Source'
_diffrn_radiation_type Mo-K\a
_diffrn_radiation_wavelength 0.71073
_diffrn_reflns_av_R_equivalents 0.0596
_diffrn_reflns_av_unetI/netI 0.0559
_diffrn_reflns_Laue_measured_fraction_full 0.997
_diffrn_reflns_Laue_measured_fraction_max 0.997
_diffrn_reflns_limit_h_max 14
_diffrn_reflns_limit_h_min -14
_diffrn_reflns_limit_k_max 14
_diffrn_reflns_limit_k_min -14
_diffrn_reflns_limit_l_max 17
_diffrn_reflns_limit_l_min -17
_diffrn_reflns_number 30403
_diffrn_reflns_point_group_measured_fraction_full 0.997
_diffrn_reflns_point_group_measured_fraction_max 0.997
_diffrn_reflns_theta_full 22.500
_diffrn_reflns_theta_max 22.500
_diffrn_reflns_theta_min 3.087
_exptl_absorpt_coefficient_mu 0.277
_exptl_absorpt_correction_T_max 1.000
_exptl_absorpt_correction_T_min 0.883
_exptl_absorpt_correction_type multi-scan
_exptl_absorpt_process_details
;
 CrysAlisPro RED, Oxford Diffraction Ltd., Version 1.171.33.55 
 Empirical absorption correction using spherical harmonics,
  implemented in SCALE3 ABSPACK scaling algorithm.
;
_exptl_crystal_colour 'pale yellow'
_exptl_crystal_density_diffrn 1.319
_exptl_crystal_description prism
_exptl_crystal_F_000 1184
_exptl_crystal_size_max 0.32
_exptl_crystal_size_mid 0.13
_exptl_crystal_size_min 0.12
_refine_diff_density_max 0.395
_refine_diff_density_min -0.389
_refine_diff_density_rms 0.052
_refine_ls_extinction_method none
_refine_ls_goodness_of_fit_ref 1.046
_refine_ls_hydrogen_treatment mixed
_refine_ls_matrix_type full
_refine_ls_number_parameters 768
_refine_ls_number_reflns 7299
_refine_ls_number_restraints 0
_refine_ls_restrained_S_all 1.046
_refine_ls_R_factor_all 0.0953
_refine_ls_R_factor_gt 0.0671
_refine_ls_shift/su_max 0.029
_refine_ls_shift/su_mean 0.001
_refine_ls_structure_factor_coef Fsqd
_refine_ls_weighting_details 'w=1/[\s^2^(Fo^2^)+(0.0689P)^2^+3.0458P] where P=(Fo^2^+2Fc^2^)/3'
_refine_ls_weighting_scheme calc
_refine_ls_wR_factor_gt 0.1565
_refine_ls_wR_factor_ref 0.1718
_reflns_Friedel_coverage 0.000
_reflns_number_gt 5321
_reflns_number_total 7299
_reflns_threshold_expression 'I > 2\s(I)'
_cod_data_source_file c6ob02164f2.cif
_cod_data_source_block marcoc4a
_cod_depositor_comments 'Adding full bibliography for 7155301--7155304.cif.'
_cod_database_code 7155303
_shelx_shelxl_version_number 2014/7
_shelx_space_group_comment
;
The symmetry employed for this shelxl refinement is uniquely defined
by the following loop, which should always be used as a source of
symmetry information in preference to the above space-group names.
They are only intended as comments.
;

loop_
_space_group_symop_operation_xyz
'x, y, z'
'-x, -y, -z'

loop_
_atom_site_label
_atom_site_type_symbol
_atom_site_fract_x
_atom_site_fract_y
_atom_site_fract_z
_atom_site_U_iso_or_equiv
_atom_site_adp_type
_atom_site_occupancy
_atom_site_site_symmetry_order
_atom_site_calc_flag
_atom_site_refinement_flags_posn
_atom_site_refinement_flags_adp
_atom_site_refinement_flags_occupancy
_atom_site_disorder_assembly
_atom_site_disorder_group
C1 C 0.6232(3) 0.1684(3) 0.7637(2) 0.0281(9) Uani 1 1 d . . . . .
C2 C 0.5306(3) 0.1383(3) 0.8238(2) 0.0282(9) Uani 1 1 d . . . . .
C3 C 0.5375(3) 0.0599(3) 0.8804(2) 0.0343(10) Uani 1 1 d . . . . .
H3 H 0.4770 0.0394 0.9203 0.041 Uiso 1 1 calc R U . . .
C4 C 0.6315(3) 0.0117(3) 0.8790(2) 0.0429(11) Uani 1 1 d . . . . .
H4 H 0.6341 -0.0408 0.9176 0.051 Uiso 1 1 calc R U . . .
C5 C 0.7218(3) 0.0411(3) 0.8205(3) 0.0431(11) Uani 1 1 d . . . . .
H5 H 0.7855 0.0090 0.8195 0.052 Uiso 1 1 calc R U . . .
C6 C 0.7167(3) 0.1189(3) 0.7633(2) 0.0356(10) Uani 1 1 d . . . . .
H6 H 0.7777 0.1385 0.7235 0.043 Uiso 1 1 calc R U . . .
C10 C 0.6191(3) 0.2564(3) 0.7024(2) 0.0268(9) Uani 1 1 d . . . . .
H10 H 0.5564 0.2541 0.6855 0.032 Uiso 1 1 calc R U . . .
C11 C 0.7094(3) 0.2516(3) 0.6162(2) 0.0258(9) Uani 1 1 d . . . . .
C12 C 0.7148(3) 0.1820(3) 0.5517(2) 0.0291(9) Uani 1 1 d . . . . .
C13 C 0.7916(3) 0.1793(3) 0.4701(2) 0.0315(10) Uani 1 1 d . . . . .
H13 H 0.7936 0.1326 0.4283 0.038 Uiso 1 1 calc R U . . .
C14 C 0.8647(3) 0.2454(3) 0.4505(2) 0.0379(11) Uani 1 1 d . . . . .
C15 C 0.8627(3) 0.3122(3) 0.5140(3) 0.0439(12) Uani 1 1 d . . . . .
C16 C 0.7851(3) 0.3158(3) 0.5950(2) 0.0368(11) Uani 1 1 d . . . . .
H16 H 0.7839 0.3627 0.6363 0.044 Uiso 1 1 calc R U . . .
O12 O 0.6398(2) 0.1191(2) 0.57340(17) 0.0386(7) Uani 1 1 d . . . . .
O14 O 0.9403(2) 0.2470(2) 0.36880(18) 0.0532(9) Uani 1 1 d . . . . .
Cl15 Cl 0.95770(11) 0.39398(11) 0.49090(8) 0.0852(6) Uani 1 1 d . . . . .
C21 C 0.6054(3) 0.3524(3) 0.7517(2) 0.0284(9) Uani 1 1 d . . . . .
C22 C 0.5510(3) 0.4344(3) 0.7289(3) 0.0438(11) Uani 1 1 d . . . . .
C23 C 0.5350(4) 0.5225(3) 0.7746(3) 0.0541(13) Uani 1 1 d . . . . .
H23 H 0.4980 0.5768 0.7582 0.065 Uiso 1 1 calc R U . . .
C24 C 0.5736(3) 0.5293(3) 0.8438(3) 0.0471(12) Uani 1 1 d . . . . .
C25 C 0.6301(4) 0.4499(3) 0.8654(2) 0.0442(12) Uani 1 1 d . . . . .
C26 C 0.6447(3) 0.3623(3) 0.8204(2) 0.0390(11) Uani 1 1 d . . . . .
H26 H 0.6822 0.3086 0.8371 0.047 Uiso 1 1 calc R U . . .
O22 O 0.5145(3) 0.4264(3) 0.6588(3) 0.0735(12) Uani 1 1 d . . . . .
O24 O 0.5599(3) 0.6148(3) 0.8908(3) 0.0673(12) Uani 1 1 d . . . . .
Cl25 Cl 0.68223(14) 0.45797(10) 0.95221(8) 0.0839(5) Uani 1 1 d . . . . .
C30 C 0.4257(3) 0.1873(3) 0.8231(2) 0.0283(9) Uani 1 1 d . . . . .
H30 H 0.4350 0.2566 0.8081 0.034 Uiso 1 1 calc R U . . .
C31 C 0.3428(3) 0.1856(3) 0.9134(2) 0.0287(9) Uani 1 1 d . . . . .
C32 C 0.3452(3) 0.2498(3) 0.9791(2) 0.0330(10) Uani 1 1 d . . . . .
C33 C 0.2709(3) 0.2525(3) 1.0620(2) 0.0379(11) Uani 1 1 d . . . . .
H33 H 0.2740 0.2954 1.1049 0.045 Uiso 1 1 calc R U . . .
C34 C 0.1919(3) 0.1918(3) 1.0811(2) 0.0370(10) Uani 1 1 d . . . . .
C35 C 0.1887(3) 0.1280(3) 1.0172(3) 0.0381(11) Uani 1 1 d . . . . .
C36 C 0.2641(3) 0.1254(3) 0.9343(2) 0.0348(10) Uani 1 1 d . . . . .
H36 H 0.2612 0.0816 0.8919 0.042 Uiso 1 1 calc R U . . .
O32 O 0.4233(2) 0.3090(2) 0.95681(19) 0.0498(9) Uani 1 1 d . . . . .
O34 O 0.1160(2) 0.1927(3) 1.16255(19) 0.0517(9) Uani 1 1 d . . . . .
Cl35 Cl 0.08874(9) 0.05187(10) 1.03959(7) 0.0623(4) Uani 1 1 d . . . . .
C41 C 0.3912(3) 0.1460(3) 0.7498(2) 0.0277(9) Uani 1 1 d . . . . .
C42 C 0.3155(3) 0.1977(3) 0.7213(3) 0.0412(11) Uani 1 1 d . . . . .
C43 C 0.2806(3) 0.1603(3) 0.6560(3) 0.0448(11) Uani 1 1 d . . . . .
H43 H 0.2287 0.1962 0.6384 0.054 Uiso 1 1 calc R U . . .
C44 C 0.3231(3) 0.0710(3) 0.6180(3) 0.0361(10) Uani 1 1 d . . . . .
C45 C 0.3982(3) 0.0188(3) 0.6461(3) 0.0380(11) Uani 1 1 d . . . . .
C46 C 0.4328(3) 0.0563(3) 0.7110(2) 0.0327(10) Uani 1 1 d . . . . .
H46 H 0.4848 0.0202 0.7284 0.039 Uiso 1 1 calc R U . . .
O42 O 0.2721(3) 0.2868(2) 0.7600(2) 0.0663(10) Uani 1 1 d . . . . .
O44 O 0.2912(3) 0.0299(3) 0.5556(2) 0.0551(10) Uani 1 1 d . . . . .
Cl45 Cl 0.45384(11) -0.09376(10) 0.59792(10) 0.0769(5) Uani 1 1 d . . . . .
O51 O 0.9258(3) 0.1265(4) 0.2494(2) 0.1059(19) Uani 1 1 d . . . . .
C52 C 0.8452(5) 0.1062(7) 0.2166(4) 0.133(3) Uani 1 1 d . . . . .
H52A H 0.7795 0.1245 0.2603 0.199 Uiso 1 1 calc R U . . .
H52B H 0.8513 0.0373 0.2045 0.199 Uiso 1 1 calc R U . . .
H52C H 0.8502 0.1431 0.1629 0.199 Uiso 1 1 calc R U . . .
O61 O 1.1090(3) 0.3391(3) 0.2704(2) 0.0850(15) Uani 1 1 d . . . . .
C62 C 1.1735(4) 0.4025(4) 0.2866(4) 0.090(2) Uani 1 1 d . . . . .
H62A H 1.1328 0.4599 0.3163 0.135 Uiso 1 1 calc R U . . .
H62B H 1.2216 0.4214 0.2312 0.135 Uiso 1 1 calc R U . . .
H62C H 1.2110 0.3701 0.3235 0.135 Uiso 1 1 calc R U . . .
C71 C 0.0122(10) 0.0900(14) 0.6930(11) 0.123(6) Uani 0.5 1 d . . P A 1
H71A H -0.0552 0.0751 0.7300 0.184 Uiso 0.5 1 calc R U P A 1
H71B H 0.0637 0.0411 0.7021 0.184 Uiso 0.5 1 calc R U P A 1
H71C H 0.0254 0.1534 0.7083 0.184 Uiso 0.5 1 calc R U P A 1
C72 C 0.0157(17) 0.0903(19) 0.6110(16) 0.109(8) Uani 0.5 1 d . . P A 1
H72A H -0.0396 0.1379 0.6052 0.130 Uiso 0.5 1 calc R U P A 1
H72B H -0.0015 0.0264 0.5991 0.130 Uiso 0.5 1 calc R U P A 1
O73 O 0.1075(10) 0.1104(6) 0.5414(7) 0.090(2) Uani 0.6 1 d . . P A 1
C74 C 0.102(3) 0.089(3) 0.468(2) 0.143(12) Uiso 0.35 1 d . . P A 1
H74A H 0.0413 0.1261 0.4585 0.172 Uiso 0.35 1 calc R U P A 1
H74B H 0.0923 0.0198 0.4674 0.172 Uiso 0.35 1 calc R U P A 1
C75 C 0.2031(8) 0.1118(7) 0.3871(6) 0.127(3) Uani 0.4 1 d . . P A 1
H75A H 0.1951 0.0942 0.3318 0.190 Uiso 0.4 1 calc R U P A 1
H75B H 0.2119 0.1806 0.3863 0.190 Uiso 0.4 1 calc R U P A 1
H75C H 0.2628 0.0742 0.3953 0.190 Uiso 0.4 1 calc R U P A 1
C76 C 0.2983(14) 0.1485(13) 0.3448(10) 0.139(6) Uani 0.55 1 d . . P B 2
H76A H 0.3216 0.1304 0.2832 0.208 Uiso 0.55 1 calc R U P B 2
H76B H 0.2905 0.2187 0.3495 0.208 Uiso 0.55 1 calc R U P B 2
H76C H 0.3483 0.1214 0.3725 0.208 Uiso 0.55 1 calc R U P B 2
C77 C 0.2031(8) 0.1118(7) 0.3871(6) 0.127(3) Uani 0.6 1 d . . P B 2
H77A H 0.1538 0.1382 0.3575 0.152 Uiso 0.6 1 calc R U P B 2
H77B H 0.2115 0.0410 0.3805 0.152 Uiso 0.6 1 calc R U P B 2
O78 O 0.1644(9) 0.1326(9) 0.4721(9) 0.105(4) Uani 0.5 1 d . . P B 2
C79 C 0.058(2) 0.081(2) 0.522(3) 0.112(10) Uiso 0.3 1 d . . P B 2
H79A H 0.0076 0.0892 0.4900 0.134 Uiso 0.3 1 calc R U P B 2
H79B H 0.0705 0.0119 0.5361 0.134 Uiso 0.3 1 calc R U P B 2
C80 C 0.029(2) 0.1484(19) 0.604(2) 0.131(10) Uani 0.5 1 d . . P B 2
H80A H -0.0349 0.1318 0.6466 0.196 Uiso 0.5 1 calc R U P B 2
H80B H 0.0830 0.1397 0.6315 0.196 Uiso 0.5 1 calc R U P B 2
H80C H 0.0211 0.2157 0.5861 0.196 Uiso 0.5 1 calc R U P B 2
C74A C 0.109(3) 0.164(2) 0.461(2) 0.131(12) Uiso 0.35 1 d . . P C 3
C81 C -0.032(3) 0.295(3) 0.808(2) 0.132(12) Uiso 0.1 1 d . . P D 4
H81A H -0.0980 0.3122 0.8517 0.198 Uiso 0.1 1 calc R U P D 4
H81B H -0.0425 0.2726 0.7552 0.198 Uiso 0.1 1 calc R U P D 4
H81C H 0.0058 0.2435 0.8312 0.198 Uiso 0.1 1 calc R U P D 4
C82 C 0.013(2) 0.360(2) 0.7920(17) 0.106(7) Uiso 0.35 1 d . . P D 4
H82A H -0.0272 0.4125 0.7702 0.127 Uiso 0.35 1 calc R U P D 4
H82B H 0.0211 0.3834 0.8461 0.127 Uiso 0.35 1 calc R U P D 4
O83 O 0.0876(7) 0.3471(8) 0.7434(8) 0.115(5) Uani 0.6 1 d . . P D 4
C84 C 0.083(2) 0.4237(15) 0.6689(14) 0.122(8) Uani 0.5 1 d . . P D 4
H84A H 0.0336 0.4095 0.6393 0.146 Uiso 0.5 1 calc R U P D 4
H84B H 0.0669 0.4905 0.6910 0.146 Uiso 0.5 1 calc R U P D 4
C85 C 0.184(3) 0.406(3) 0.615(3) 0.126(14) Uiso 0.25 1 d . . P D 4
H85A H 0.1956 0.4479 0.5639 0.189 Uiso 0.25 1 calc R U P D 4
H85B H 0.2296 0.4184 0.6478 0.189 Uiso 0.25 1 calc R U P D 4
H85C H 0.1967 0.3384 0.5968 0.189 Uiso 0.25 1 calc R U P D 4
C83A C 0.053(7) 0.359(8) 0.729(6) 0.11(3) Uiso 0.15 1 d . . P E 5
C83B C 0.039(3) 0.421(4) 0.732(3) 0.117(15) Uiso 0.25 1 d . . P E 5
C84A C 0.097(6) 0.466(5) 0.695(5) 0.12(2) Uiso 0.15 1 d . . P E 5
C85A C 0.203(3) 0.417(3) 0.571(2) 0.127(11) Uiso 0.3 1 d . . P F 5
C91 C 0.3147(16) 0.6242(14) 0.6501(13) 0.123(7) Uani 0.5 1 d . . P G 6
H91A H 0.2524 0.6541 0.6404 0.184 Uiso 0.5 1 calc R U P G 6
H91B H 0.3115 0.5545 0.6570 0.184 Uiso 0.5 1 calc R U P G 6
H91C H 0.3216 0.6507 0.7029 0.184 Uiso 0.5 1 calc R U P G 6
C92 C 0.4089(8) 0.6457(5) 0.5697(5) 0.108(2) Uani 0.5 1 d . . P G 6
H92A H 0.3972 0.6211 0.5175 0.129 Uiso 0.5 1 calc R U P G 6
H92B H 0.4071 0.7165 0.5631 0.129 Uiso 0.5 1 calc R U P G 6
O93 O 0.5052(8) 0.6127(6) 0.5659(5) 0.086(2) Uani 0.6 1 d . . P G 6
C94 C 0.5783(14) 0.6439(9) 0.5115(11) 0.101(4) Uani 0.6 1 d . . P G 6
H94A H 0.5725 0.7146 0.5185 0.121 Uiso 0.6 1 calc R U P G 6
H94B H 0.5739 0.6317 0.4530 0.121 Uiso 0.6 1 calc R U P G 6
C95 C 0.6830(12) 0.6032(10) 0.5138(9) 0.129(5) Uani 0.6 1 d . . P G 6
H95A H 0.7351 0.6332 0.4677 0.194 Uiso 0.6 1 calc R U P G 6
H95B H 0.6899 0.6166 0.5706 0.194 Uiso 0.6 1 calc R U P G 6
H95C H 0.6912 0.5334 0.5048 0.194 Uiso 0.6 1 calc R U P G 6
C96 C 0.518(4) 0.675(4) 0.507(4) 0.14(2) Uiso 0.2 1 d . . P H 7
H96A H 0.5098 0.7086 0.4555 0.208 Uiso 0.2 1 calc R U P H 7
H96B H 0.5458 0.7172 0.5393 0.208 Uiso 0.2 1 calc R U P H 7
H96C H 0.5650 0.6166 0.4898 0.208 Uiso 0.2 1 calc R U P H 7
C97 C 0.4089(8) 0.6457(5) 0.5697(5) 0.108(2) Uani 0.5 1 d . . P H 7
H97A H 0.3643 0.7068 0.5813 0.129 Uiso 0.5 1 calc R U P H 7
H97B H 0.3832 0.6075 0.5324 0.129 Uiso 0.5 1 calc R U P H 7
O98 O 0.3855(10) 0.5938(7) 0.6550(7) 0.099(3) Uani 0.5 1 d . . P H 7
C99 C 0.2820(18) 0.5927(18) 0.7066(16) 0.119(8) Uiso 0.4 1 d . . P H 7
H99A H 0.2504 0.6598 0.7098 0.143 Uiso 0.4 1 calc R U P H 7
H99B H 0.2489 0.5558 0.6741 0.143 Uiso 0.4 1 calc R U P H 7
C100 C 0.2563(19) 0.5568(18) 0.7901(16) 0.103(7) Uiso 0.3 1 d . . P H 7
H10A H 0.1822 0.5619 0.8154 0.155 Uiso 0.3 1 calc R U P H 7
H10B H 0.2833 0.4892 0.7893 0.155 Uiso 0.3 1 calc R U P H 7
H10C H 0.2849 0.5939 0.8253 0.155 Uiso 0.3 1 calc R U P H 7
O101 O 0.2860(12) 0.4547(11) 0.8628(7) 0.137(5) Uani 0.45 1 d . . P I 8
C102 C 0.241(4) 0.518(4) 0.872(3) 0.081(14) Uiso 0.15 1 d . . P I 8
C103 C 0.268(5) 0.650(5) 0.816(5) 0.09(2) Uiso 0.1 1 d . . P I 8
C105 C 0.2261(17) 0.6274(17) 0.8904(15) 0.112(7) Uiso 0.35 1 d . . P I 8
C106 C 0.114(3) 0.559(3) 0.926(3) 0.113(12) Uiso 0.2 1 d . . P I 8
C107 C 0.197(2) 0.739(2) 0.9636(18) 0.125(9) Uiso 0.3 1 d . . P I 8
C108 C 0.175(4) 0.445(4) 0.932(3) 0.143(16) Uiso 0.2 1 d . . P I 8
C111 C 0.5657(11) 0.7997(10) 0.7592(9) 0.101(4) Uani 0.5 1 d . . P J 9
H11A H 0.5774 0.8454 0.7102 0.151 Uiso 0.5 1 calc R U P J 9
H11B H 0.5945 0.8213 0.8024 0.151 Uiso 0.5 1 calc R U P J 9
H11C H 0.5982 0.7359 0.7380 0.151 Uiso 0.5 1 calc R U P J 9
C112 C 0.4515(10) 0.7945(12) 0.8012(10) 0.104(5) Uani 0.5 1 d . . P J 9
H11D H 0.4217 0.8611 0.8181 0.125 Uiso 0.5 1 calc R U P J 9
H11E H 0.4255 0.7765 0.7543 0.125 Uiso 0.5 1 calc R U P J 9
O113 O 0.4105(4) 0.7385(3) 0.8698(3) 0.0998(15) Uani 0.6 1 d . . P J 9
C114 C 0.3821(9) 0.8038(9) 0.9519(9) 0.112(5) Uani 0.6 1 d . . P J 9
H11F H 0.4062 0.7697 0.9975 0.134 Uiso 0.6 1 calc R U P J 9
H11G H 0.4164 0.8636 0.9363 0.134 Uiso 0.6 1 calc R U P J 9
C115 C 0.2826(14) 0.8262(13) 0.9830(12) 0.098(5) Uiso 0.4 1 d . . P J 9
H11H H 0.2669 0.8671 1.0344 0.148 Uiso 0.4 1 calc R U P J 9
H11I H 0.2588 0.8609 0.9383 0.148 Uiso 0.4 1 calc R U P J 9
H11J H 0.2486 0.7672 0.9994 0.148 Uiso 0.4 1 calc R U P J 9
O116 O 0.4105(4) 0.7385(3) 0.8698(3) 0.0998(15) Uani 0.4 1 d . . P K 10
C117 C 0.402(2) 0.8339(19) 0.879(2) 0.110(8) Uiso 0.3 1 d . . P K 10
H11K H 0.3504 0.8520 0.9347 0.165 Uiso 0.3 1 calc R U P K 10
H11L H 0.3813 0.8653 0.8312 0.165 Uiso 0.3 1 calc R U P K 10
H11M H 0.4671 0.8544 0.8781 0.165 Uiso 0.3 1 calc R U P K 10
C121 C 0.032(4) 0.405(3) 1.067(3) 0.141(16) Uiso 0.2 1 d . . P L 11
H12A H 0.0916 0.3918 1.0871 0.212 Uiso 0.2 1 calc R U P L 11
H12B H 0.0255 0.4726 1.0501 0.212 Uiso 0.2 1 calc R U P L 11
H12C H -0.0290 0.3908 1.1147 0.212 Uiso 0.2 1 calc R U P L 11
C122 C 0.0435(19) 0.3444(18) 0.9935(16) 0.150(8) Uiso 0.4 1 d . . P L 11
H12D H 0.1082 0.3583 0.9494 0.180 Uiso 0.4 1 calc R U P L 11
H12E H 0.0542 0.2774 1.0133 0.180 Uiso 0.4 1 calc R U P L 11
O123 O -0.0265(17) 0.3437(15) 0.9487(14) 0.148(7) Uiso 0.3 1 d . . P L 11
C124 C 0.004(2) 0.277(2) 0.8760(19) 0.115(8) Uiso 0.3 1 d . . P L 11
H12F H 0.0787 0.2707 0.8527 0.138 Uiso 0.3 1 calc R U P L 11
H12G H -0.0163 0.2127 0.9000 0.138 Uiso 0.3 1 calc R U P L 11
C125 C -0.032(3) 0.295(3) 0.808(2) 0.132(12) Uiso 0.15 1 d . . P L 11
H12H H -0.0050 0.2434 0.7651 0.198 Uiso 0.15 1 calc R U P L 11
H12I H -0.1063 0.2982 0.8287 0.198 Uiso 0.15 1 calc R U P L 11
H12J H -0.0108 0.3565 0.7811 0.198 Uiso 0.15 1 calc R U P L 11
C126 C 0.065(3) 0.443(2) 0.997(2) 0.114(10) Uiso 0.25 1 d . . P M 12
C127 C -0.007(4) 0.195(4) 0.843(3) 0.135(15) Uiso 0.2 1 d . . P N 12
C128 C 0.150(5) 0.780(4) 1.071(4) 0.127(18) Uiso 0.15 1 d . . P O 12
C129 C -0.062(5) 0.238(4) 0.934(4) 0.112(16) Uiso 0.15 1 d . . P N 12
H12 H 0.658(4) 0.071(4) 0.527(4) 0.11(2) Uiso 1 1 d . . . . .
H14 H 0.933(5) 0.204(4) 0.331(4) 0.10(2) Uiso 1 1 d . . . . .
H22 H 0.490(5) 0.479(4) 0.645(4) 0.09(2) Uiso 1 1 d . . . . .
H24 H 0.513(4) 0.654(4) 0.884(4) 0.07(2) Uiso 1 1 d . . . . .
H32 H 0.416(4) 0.348(3) 0.997(3) 0.062(16) Uiso 1 1 d . . . . .
H34 H 0.122(4) 0.238(4) 1.190(4) 0.079(19) Uiso 1 1 d . . . . .
H44 H 0.250(4) 0.065(4) 0.542(3) 0.063(19) Uiso 1 1 d . . . . .
H51 H 0.984(5) 0.129(4) 0.208(4) 0.10(2) Uiso 1 1 d . . . . .
H61 H 1.054(6) 0.334(5) 0.315(5) 0.13(3) Uiso 1 1 d . . . . .

loop_
_atom_site_aniso_label
_atom_site_aniso_U_11
_atom_site_aniso_U_22
_atom_site_aniso_U_33
_atom_site_aniso_U_23
_atom_site_aniso_U_13
_atom_site_aniso_U_12
C1 0.038(2) 0.030(2) 0.0156(19) -0.0086(16) -0.0050(17) -0.0087(19)
C2 0.034(2) 0.031(2) 0.0162(19) -0.0099(17) -0.0005(17) -0.0098(19)
C3 0.043(3) 0.036(2) 0.017(2) 0.0011(18) 0.0015(18) -0.008(2)
C4 0.055(3) 0.045(3) 0.021(2) 0.0022(19) -0.004(2) 0.001(2)
C5 0.038(3) 0.058(3) 0.027(2) 0.000(2) -0.004(2) 0.003(2)
C6 0.034(2) 0.044(3) 0.023(2) -0.0047(19) -0.0016(18) -0.002(2)
C10 0.030(2) 0.031(2) 0.0175(19) -0.0061(16) -0.0014(16) -0.0097(18)
C11 0.034(2) 0.025(2) 0.0177(19) -0.0017(16) -0.0057(17) -0.0086(18)
C12 0.030(2) 0.031(2) 0.024(2) -0.0034(17) -0.0030(18) -0.0103(19)
C13 0.038(2) 0.039(2) 0.0161(19) -0.0109(17) -0.0026(18) -0.010(2)
C14 0.039(2) 0.049(3) 0.019(2) -0.0038(19) 0.0055(18) -0.017(2)
C15 0.046(3) 0.050(3) 0.029(2) -0.011(2) 0.006(2) -0.028(2)
C16 0.045(3) 0.038(2) 0.024(2) -0.0116(18) -0.0005(19) -0.018(2)
O12 0.0422(17) 0.0453(18) 0.0246(15) -0.0137(13) 0.0022(13) -0.0227(15)
O14 0.0497(19) 0.074(2) 0.0260(16) -0.0132(16) 0.0121(14) -0.0310(18)
Cl15 0.0885(10) 0.0991(11) 0.0518(8) -0.0308(7) 0.0246(7) -0.0735(9)
C21 0.036(2) 0.030(2) 0.0145(19) -0.0062(17) 0.0030(17) -0.0129(19)
C22 0.056(3) 0.040(3) 0.041(3) -0.017(2) -0.020(2) -0.007(2)
C23 0.057(3) 0.041(3) 0.071(3) -0.028(2) -0.030(3) 0.007(2)
C24 0.045(3) 0.047(3) 0.044(3) -0.030(2) 0.001(2) -0.015(2)
C25 0.061(3) 0.050(3) 0.021(2) -0.011(2) -0.004(2) -0.028(3)
C26 0.054(3) 0.039(3) 0.023(2) -0.0043(19) -0.007(2) -0.015(2)
O22 0.118(3) 0.035(2) 0.094(3) -0.024(2) -0.075(3) 0.014(2)
O24 0.060(2) 0.059(2) 0.079(3) -0.052(2) -0.010(2) -0.007(2)
Cl25 0.1527(15) 0.0695(9) 0.0510(8) -0.0138(7) -0.0522(9) -0.0380(10)
C30 0.032(2) 0.028(2) 0.0197(19) -0.0101(16) 0.0007(17) -0.0062(18)
C31 0.032(2) 0.029(2) 0.022(2) -0.0064(17) -0.0027(17) -0.0094(18)
C32 0.029(2) 0.035(2) 0.030(2) -0.0093(18) 0.0013(18) -0.0117(19)
C33 0.041(3) 0.040(2) 0.028(2) -0.0165(19) 0.000(2) -0.013(2)
C34 0.033(2) 0.047(3) 0.024(2) -0.0099(19) 0.0038(19) -0.008(2)
C35 0.034(2) 0.045(3) 0.032(2) -0.007(2) -0.0009(19) -0.017(2)
C36 0.039(2) 0.039(2) 0.025(2) -0.0109(18) -0.0029(19) -0.012(2)
O32 0.0467(19) 0.060(2) 0.0327(17) -0.0276(16) 0.0130(14) -0.0300(17)
O34 0.0452(19) 0.065(2) 0.0340(18) -0.0214(16) 0.0114(14) -0.0244(17)
Cl35 0.0540(8) 0.0854(9) 0.0423(7) -0.0189(6) 0.0067(6) -0.0454(7)
C41 0.029(2) 0.028(2) 0.0204(19) -0.0077(17) 0.0023(17) -0.0078(18)
C42 0.050(3) 0.036(3) 0.038(2) -0.016(2) -0.015(2) 0.004(2)
C43 0.050(3) 0.044(3) 0.049(3) -0.017(2) -0.029(2) 0.006(2)
C44 0.033(2) 0.040(3) 0.037(2) -0.019(2) -0.011(2) -0.005(2)
C45 0.034(2) 0.044(3) 0.034(2) -0.020(2) -0.005(2) -0.005(2)
C46 0.034(2) 0.033(2) 0.030(2) -0.0086(19) -0.0068(18) -0.0037(19)
O42 0.092(3) 0.047(2) 0.070(2) -0.0366(17) -0.044(2) 0.0228(19)
O44 0.058(2) 0.058(2) 0.063(2) -0.0332(18) -0.0368(19) 0.005(2)
Cl45 0.0886(10) 0.0609(8) 0.0975(10) -0.0558(8) -0.0557(9) 0.0240(7)
O51 0.075(3) 0.185(5) 0.046(2) -0.055(3) 0.024(2) -0.078(3)
C52 0.082(5) 0.253(10) 0.064(4) -0.055(5) 0.003(4) -0.075(6)
O61 0.080(3) 0.099(3) 0.052(2) -0.040(2) 0.034(2) -0.058(2)
C62 0.073(4) 0.090(4) 0.087(4) -0.033(4) 0.016(3) -0.039(4)
C71 0.054(8) 0.208(19) 0.100(12) 0.046(12) -0.018(8) -0.018(10)
C72 0.046(9) 0.17(2) 0.074(12) 0.005(15) 0.028(8) -0.016(14)
O73 0.103(7) 0.096(6) 0.078(7) -0.033(5) -0.043(6) 0.022(5)
C75 0.133(8) 0.148(8) 0.095(7) -0.006(6) -0.043(6) 0.035(7)
C76 0.141(14) 0.177(17) 0.092(11) -0.018(11) -0.039(10) 0.032(13)
C77 0.133(8) 0.148(8) 0.095(7) -0.006(6) -0.043(6) 0.035(7)
O78 0.113(9) 0.120(9) 0.072(8) -0.058(7) -0.026(8) 0.042(8)
C80 0.076(15) 0.15(2) 0.16(2) 0.00(2) -0.044(15) -0.009(17)
O83 0.081(6) 0.124(8) 0.160(10) -0.068(7) -0.085(7) 0.078(6)
C84 0.18(2) 0.090(13) 0.120(16) -0.045(12) -0.101(16) 0.058(13)
C91 0.110(14) 0.126(15) 0.134(17) 0.034(12) -0.058(14) 0.026(12)
C92 0.157(8) 0.070(5) 0.110(6) -0.011(4) -0.065(6) 0.005(5)
O93 0.098(6) 0.076(5) 0.094(6) -0.007(4) -0.051(5) 0.011(5)
C94 0.152(15) 0.049(7) 0.126(12) 0.005(7) -0.078(12) -0.015(9)
C95 0.155(14) 0.097(10) 0.131(11) 0.015(8) -0.037(11) -0.020(10)
C97 0.157(8) 0.070(5) 0.110(6) -0.011(4) -0.065(6) 0.005(5)
O98 0.130(9) 0.071(6) 0.104(8) -0.013(5) -0.054(7) 0.018(6)
O101 0.192(14) 0.145(12) 0.085(8) -0.026(8) -0.045(9) -0.055(11)
C111 0.119(12) 0.090(10) 0.090(9) 0.024(8) -0.030(9) -0.013(9)
C112 0.070(9) 0.137(13) 0.088(10) 0.015(10) -0.013(8) 0.023(9)
O113 0.143(4) 0.042(2) 0.090(3) -0.010(2) -0.007(3) 0.009(2)
C114 0.108(10) 0.079(8) 0.126(11) -0.064(8) -0.002(8) 0.002(7)
O116 0.143(4) 0.042(2) 0.090(3) -0.010(2) -0.007(3) 0.009(2)

loop_
_atom_type_symbol
_atom_type_description
_atom_type_scat_dispersion_real
_atom_type_scat_dispersion_imag
_atom_type_scat_source
C C 0.0033 0.0016 'International Tables Vol C Tables 4.2.6.8 and 6.1.1.4'
H H 0.0000 0.0000 'International Tables Vol C Tables 4.2.6.8 and 6.1.1.4'
Cl Cl 0.1484 0.1585 'International Tables Vol C Tables 4.2.6.8 and 6.1.1.4'
O O 0.0106 0.0060 'International Tables Vol C Tables 4.2.6.8 and 6.1.1.4'

loop_
_geom_angle_atom_site_label_1
_geom_angle_atom_site_label_2
_geom_angle_atom_site_label_3
_geom_angle
_geom_angle_site_symmetry_1
_geom_angle_site_symmetry_3
C6 C1 C2 119.1(4) . .
C6 C1 C10 120.9(3) . .
C2 C1 C10 120.0(4) . .
C3 C2 C1 118.4(4) . .
C3 C2 C30 120.8(3) . .
C1 C2 C30 120.7(3) . .
C4 C3 C2 121.6(4) . .
C4 C3 H3 119.2 . .
C2 C3 H3 119.2 . .
C5 C4 C3 120.0(4) . .
C5 C4 H4 120.0 . .
C3 C4 H4 120.0 . .
C4 C5 C6 119.3(4) . .
C4 C5 H5 120.3 . .
C6 C5 H5 120.3 . .
C1 C6 C5 121.6(4) . .
C1 C6 H6 119.2 . .
C5 C6 H6 119.2 . .
C21 C10 C11 112.9(3) . .
C21 C10 C1 111.1(3) . .
C11 C10 C1 113.3(3) . .
C21 C10 H10 106.3 . .
C11 C10 H10 106.3 . .
C1 C10 H10 106.3 . .
C16 C11 C12 116.9(3) . .
C16 C11 C10 123.5(3) . .
C12 C11 C10 119.5(3) . .
O12 C12 C13 122.2(3) . .
O12 C12 C11 116.4(3) . .
C13 C12 C11 121.4(3) . .
C14 C13 C12 120.2(3) . .
C14 C13 H13 119.9 . .
C12 C13 H13 119.9 . .
C13 C14 C15 119.3(3) . .
C13 C14 O14 121.8(3) . .
C15 C14 O14 118.9(3) . .
C14 C15 C16 120.5(3) . .
C14 C15 Cl15 119.6(3) . .
C16 C15 Cl15 119.9(3) . .
C11 C16 C15 121.7(3) . .
C11 C16 H16 119.2 . .
C15 C16 H16 119.2 . .
C12 O12 H12 107(3) . .
C14 O14 H14 112(4) . .
C26 C21 C22 117.0(3) . .
C26 C21 C10 122.7(4) . .
C22 C21 C10 120.3(3) . .
O22 C22 C21 117.6(3) . .
O22 C22 C23 121.1(4) . .
C21 C22 C23 121.4(4) . .
C24 C23 C22 120.1(5) . .
C24 C23 H23 120.0 . .
C22 C23 H23 120.0 . .
C25 C24 C23 119.2(4) . .
C25 C24 O24 118.6(4) . .
C23 C24 O24 122.1(5) . .
C24 C25 C26 120.4(4) . .
C24 C25 Cl25 119.8(3) . .
C26 C25 Cl25 119.7(4) . .
C21 C26 C25 121.8(4) . .
C21 C26 H26 119.1 . .
C25 C26 H26 119.1 . .
C22 O22 H22 112(4) . .
C24 O24 H24 113(4) . .
C31 C30 C2 113.1(3) . .
C31 C30 C41 112.1(3) . .
C2 C30 C41 111.7(3) . .
C31 C30 H30 106.5 . .
C2 C30 H30 106.5 . .
C41 C30 H30 106.5 . .
C36 C31 C32 117.5(3) . .
C36 C31 C30 123.8(3) . .
C32 C31 C30 118.6(3) . .
O32 C32 C33 122.3(3) . .
O32 C32 C31 116.6(3) . .
C33 C32 C31 121.1(3) . .
C34 C33 C32 120.2(3) . .
C34 C33 H33 119.9 . .
C32 C33 H33 119.9 . .
O34 C34 C35 118.6(3) . .
O34 C34 C33 122.0(3) . .
C35 C34 C33 119.4(3) . .
C34 C35 C36 120.0(3) . .
C34 C35 Cl35 120.0(3) . .
C36 C35 Cl35 119.9(3) . .
C31 C36 C35 121.8(3) . .
C31 C36 H36 119.1 . .
C35 C36 H36 119.1 . .
C32 O32 H32 110(3) . .
C34 O34 H34 108(4) . .
C42 C41 C46 117.6(3) . .
C42 C41 C30 120.3(3) . .
C46 C41 C30 122.1(4) . .
O42 C42 C41 118.5(3) . .
O42 C42 C43 120.0(4) . .
C41 C42 C43 121.5(4) . .
C44 C43 C42 120.1(4) . .
C44 C43 H43 120.0 . .
C42 C43 H43 120.0 . .
O44 C44 C45 118.2(4) . .
O44 C44 C43 122.9(4) . .
C45 C44 C43 118.9(4) . .
C44 C45 C46 120.8(4) . .
C44 C45 Cl45 119.6(3) . .
C46 C45 Cl45 119.6(3) . .
C41 C46 C45 121.1(4) . .
C41 C46 H46 119.5 . .
C45 C46 H46 119.5 . .
C44 O44 H44 112(4) . .
C52 O51 H51 113(4) . .
O51 C52 H52A 109.5 . .
O51 C52 H52B 109.5 . .
H52A C52 H52B 109.5 . .
O51 C52 H52C 109.5 . .
H52A C52 H52C 109.5 . .
H52B C52 H52C 109.5 . .
C62 O61 H61 113(5) . .
O61 C62 H62A 109.5 . .
O61 C62 H62B 109.5 . .
H62A C62 H62B 109.5 . .
O61 C62 H62C 109.5 . .
H62A C62 H62C 109.5 . .
H62B C62 H62C 109.5 . .
C72 C71 H71A 109.5 . .
C72 C71 H71B 109.5 . .
H71A C71 H71B 109.5 . .
C72 C71 H71C 109.5 . .
H71A C71 H71C 109.5 . .
H71B C71 H71C 109.5 . .
C71 C72 O73 121(2) . .
C71 C72 H72A 107.0 . .
O73 C72 H72A 107.0 . .
C71 C72 H72B 107.0 . .
O73 C72 H72B 107.0 . .
H72A C72 H72B 106.8 . .
C74 O73 C72 111(3) . .
O73 C74 C75 112(3) . .
O73 C74 H74A 109.1 . .
C75 C74 H74A 109.1 . .
O73 C74 H74B 109.1 . .
C75 C74 H74B 109.1 . .
H74A C74 H74B 107.8 . .
C74 C75 H75A 109.5 . .
C74 C75 H75B 109.5 . .
H75A C75 H75B 109.5 . .
C74 C75 H75C 109.5 . .
H75A C75 H75C 109.5 . .
H75B C75 H75C 109.5 . .
C77 C76 H76A 109.5 . .
C77 C76 H76B 109.5 . .
H76A C76 H76B 109.5 . .
C77 C76 H76C 109.5 . .
H76A C76 H76C 109.5 . .
H76B C76 H76C 109.5 . .
O78 C77 C76 114.3(12) . .
O78 C77 H77A 108.7 . .
C76 C77 H77A 108.7 . .
O78 C77 H77B 108.7 . .
C76 C77 H77B 108.7 . .
H77A C77 H77B 107.6 . .
C77 O78 C79 113.3(19) . .
C80 C79 O78 93(2) . .
C80 C79 H79A 113.1 . .
O78 C79 H79A 113.1 . .
C80 C79 H79B 113.1 . .
O78 C79 H79B 113.1 . .
H79A C79 H79B 110.5 . .
C79 C80 H80A 109.5 . .
C79 C80 H80B 109.5 . .
H80A C80 H80B 109.5 . .
C79 C80 H80C 109.5 . .
H80A C80 H80C 109.5 . .
H80B C80 H80C 109.5 . .
C82 C81 H81A 109.5 . .
C82 C81 H81B 109.5 . .
H81A C81 H81B 109.5 . .
C82 C81 H81C 109.5 . .
H81A C81 H81C 109.5 . .
H81B C81 H81C 109.5 . .
O83 C82 C81 114(3) . .
O83 C82 H82A 108.7 . .
C81 C82 H82A 108.8 . .
O83 C82 H82B 108.7 . .
C81 C82 H82B 108.7 . .
H82A C82 H82B 107.6 . .
C82 O83 C84 102.8(19) . .
C85 C84 O83 98(2) . .
C85 C84 H84A 112.3 . .
O83 C84 H84A 112.3 . .
C85 C84 H84B 112.2 . .
O83 C84 H84B 112.2 . .
H84A C84 H84B 109.9 . .
C84 C85 H85A 109.5 . .
C84 C85 H85B 109.5 . .
H85A C85 H85B 109.5 . .
C84 C85 H85C 109.5 . .
H85A C85 H85C 109.5 . .
H85B C85 H85C 109.5 . .
C83B C83A C84A 35(6) . .
C83A C83B C84A 118(9) . .
C83B C84A C83A 27(5) . .
C92 C91 H91A 109.5 . .
C92 C91 H91B 109.5 . .
H91A C91 H91B 109.5 . .
C92 C91 H91C 109.5 . .
H91A C91 H91C 109.5 . .
H91B C91 H91C 109.5 . .
O93 C92 C91 122.0(10) . .
O93 C92 H92A 106.8 . .
C91 C92 H92A 106.8 . .
O93 C92 H92B 106.8 . .
C91 C92 H92B 106.8 . .
H92A C92 H92B 106.7 . .
C94 O93 C92 121.0(11) . .
O93 C94 C95 116.7(14) . .
O93 C94 H94A 108.1 . .
C95 C94 H94A 108.1 . .
O93 C94 H94B 108.1 . .
C95 C94 H94B 108.1 . .
H94A C94 H94B 107.3 . .
C94 C95 H95A 109.5 . .
C94 C95 H95B 109.5 . .
H95A C95 H95B 109.5 . .
C94 C95 H95C 109.5 . .
H95A C95 H95C 109.5 . .
H95B C95 H95C 109.5 . .
C97 C96 H96A 109.5 . .
C97 C96 H96B 109.5 . .
H96A C96 H96B 109.5 . .
C97 C96 H96C 109.5 . .
H96A C96 H96C 109.5 . .
H96B C96 H96C 109.5 . .
O98 C97 C96 128(2) . .
O98 C97 H97A 105.3 . .
C96 C97 H97A 105.3 . .
O98 C97 H97B 105.3 . .
C96 C97 H97B 105.3 . .
H97A C97 H97B 106.0 . .
C99 O98 C97 118.3(16) . .
C100 C99 O98 121(2) . .
C100 C99 H99A 107.1 . .
O98 C99 H99A 107.1 . .
C100 C99 H99B 107.1 . .
O98 C99 H99B 107.1 . .
H99A C99 H99B 106.8 . .
C99 C100 H10A 109.5 . .
C99 C100 H10B 109.5 . .
H10A C100 H10B 109.5 . .
C99 C100 H10C 109.5 . .
H10A C100 H10C 109.5 . .
H10B C100 H10C 109.5 . .
C102 O101 C108 67(4) . .
O101 C102 C105 149(5) . .
O101 C102 C108 75(4) . .
C105 C102 C108 123(4) . .
O101 C102 C106 138(5) . .
C105 C102 C106 68(3) . .
C108 C102 C106 63(3) . .
O101 C102 C103 131(5) . .
C105 C102 C103 36(2) . .
C108 C102 C103 155(4) . .
C106 C102 C103 92(3) . .
C105 C103 C102 49(3) . .
C103 C105 C102 95(4) . .
C103 C105 C106 125(4) . .
C102 C105 C106 61(2) . .
C103 C105 C107 110(4) . .
C102 C105 C107 155(3) . .
C106 C105 C107 107.5(19) . .
C108 C106 C102 53(3) . .
C108 C106 C105 99(3) . .
C102 C106 C105 51(2) . .
C102 C108 O101 38(2) . .
C102 C108 C106 64(3) . .
O101 C108 C106 102(3) . .
C112 C111 H11A 109.5 . .
C112 C111 H11B 109.5 . .
H11A C111 H11B 109.5 . .
C112 C111 H11C 109.5 . .
H11A C111 H11C 109.5 . .
H11B C111 H11C 109.5 . .
O113 C112 C111 124.2(12) . .
O113 C112 H11D 106.3 . .
C111 C112 H11D 106.3 . .
O113 C112 H11E 106.3 . .
C111 C112 H11E 106.3 . .
H11D C112 H11E 106.4 . .
C112 O113 C114 106.2(9) . .
C115 C114 O113 111.2(12) . .
C115 C114 H11F 109.4 . .
O113 C114 H11F 109.4 . .
C115 C114 H11G 109.4 . .
O113 C114 H11G 109.4 . .
H11F C114 H11G 108.0 . .
C114 C115 H11H 109.5 . .
C114 C115 H11I 109.5 . .
H11H C115 H11I 109.5 . .
C114 C115 H11J 109.5 . .
H11H C115 H11J 109.5 . .
H11I C115 H11J 109.5 . .
O116 C117 H11K 109.5 . .
O116 C117 H11L 109.5 . .
H11K C117 H11L 109.5 . .
O116 C117 H11M 109.5 . .
H11K C117 H11M 109.5 . .
H11L C117 H11M 109.5 . .
C122 C121 H12A 109.5 . .
C122 C121 H12B 109.5 . .
H12A C121 H12B 109.5 . .
C122 C121 H12C 109.5 . .
H12A C121 H12C 109.5 . .
H12B C121 H12C 109.5 . .
O123 C122 C121 125(3) . .
O123 C122 H12D 106.0 . .
C121 C122 H12D 106.0 . .
O123 C122 H12E 106.0 . .
C121 C122 H12E 106.0 . .
H12D C122 H12E 106.3 . .
C122 O123 C124 114(2) . .
C125 C124 O123 120(3) . .
C125 C124 H12F 107.4 . .
O123 C124 H12F 107.4 . .
C125 C124 H12G 107.4 . .
O123 C124 H12G 107.4 . .
H12F C124 H12G 107.0 . .
C124 C125 H12H 109.5 . .
C124 C125 H12I 109.5 . .
H12H C125 H12I 109.5 . .
C124 C125 H12J 109.5 . .
H12H C125 H12J 109.5 . .
H12I C125 H12J 109.5 . .
C129 C127 C128 40(3) . 2_567
C129 C128 C127 49(3) 2_567 2_567
C128 C129 C127 92(5) 2_567 .

loop_
_geom_bond_atom_site_label_1
_geom_bond_atom_site_label_2
_geom_bond_distance
_geom_bond_site_symmetry_2
C1 C6 1.381(5) .
C1 C2 1.412(5) .
C1 C10 1.525(5) .
C2 C3 1.386(5) .
C2 C30 1.522(5) .
C3 C4 1.377(6) .
C3 H3 0.9300 .
C4 C5 1.377(6) .
C4 H4 0.9300 .
C5 C6 1.382(6) .
C5 H5 0.9300 .
C6 H6 0.9300 .
C10 C21 1.520(5) .
C10 C11 1.522(5) .
C10 H10 0.9800 .
C11 C16 1.381(5) .
C11 C12 1.404(5) .
C12 O12 1.360(4) .
C12 C13 1.383(5) .
C13 C14 1.373(5) .
C13 H13 0.9300 .
C14 C15 1.377(5) .
C14 O14 1.380(4) .
C15 C16 1.381(5) .
C15 Cl15 1.745(4) .
C16 H16 0.9300 .
O12 H12 0.97(6) .
O14 H14 0.89(6) .
C21 C26 1.374(5) .
C21 C22 1.381(6) .
C22 O22 1.366(5) .
C22 C23 1.394(6) .
C23 C24 1.369(6) .
C23 H23 0.9300 .
C24 C25 1.362(6) .
C24 O24 1.377(5) .
C25 C26 1.383(6) .
C25 Cl25 1.750(4) .
C26 H26 0.9300 .
O22 H22 0.82(6) .
O24 H24 0.82(5) .
C30 C31 1.520(5) .
C30 C41 1.531(5) .
C30 H30 0.9800 .
C31 C36 1.374(5) .
C31 C32 1.399(5) .
C32 O32 1.357(4) .
C32 C33 1.383(5) .
C33 C34 1.381(5) .
C33 H33 0.9300 .
C34 O34 1.377(4) .
C34 C35 1.377(5) .
C35 C36 1.388(5) .
C35 Cl35 1.743(4) .
C36 H36 0.9300 .
O32 H32 0.81(5) .
O34 H34 0.80(5) .
C41 C42 1.376(6) .
C41 C46 1.378(5) .
C42 O42 1.376(5) .
C42 C43 1.401(6) .
C43 C44 1.373(6) .
C43 H43 0.9300 .
C44 O44 1.361(5) .
C44 C45 1.368(6) .
C45 C46 1.395(5) .
C45 Cl45 1.736(4) .
C46 H46 0.9300 .
O44 H44 0.78(5) .
O51 C52 1.413(7) .
O51 H51 0.86(6) .
C52 H52A 0.9600 .
C52 H52B 0.9600 .
C52 H52C 0.9600 .
O61 C62 1.385(6) .
O61 H61 0.86(7) .
C62 H62A 0.9600 .
C62 H62B 0.9600 .
C62 H62C 0.9600 .
C71 C72 1.29(3) .
C71 H71A 0.9600 .
C71 H71B 0.9600 .
C71 H71C 0.9600 .
C72 O73 1.43(2) .
C72 H72A 0.9700 .
C72 H72B 0.9700 .
O73 C74 1.25(3) .
C74 C75 1.61(4) .
C74 H74A 0.9700 .
C74 H74B 0.9700 .
C75 H75A 0.9600 .
C75 H75B 0.9600 .
C75 H75C 0.9600 .
C76 C77 1.398(17) .
C76 H76A 0.9600 .
C76 H76B 0.9600 .
C76 H76C 0.9600 .
C77 O78 1.312(15) .
C77 H77A 0.9700 .
C77 H77B 0.9700 .
O78 C79 1.64(3) .
C79 C80 1.55(5) .
C79 H79A 0.9700 .
C79 H79B 0.9700 .
C80 H80A 0.9600 .
C80 H80B 0.9600 .
C80 H80C 0.9600 .
C81 C82 1.11(4) .
C81 H81A 0.9600 .
C81 H81B 0.9600 .
C81 H81C 0.9600 .
C82 O83 1.07(3) .
C82 H82A 0.9700 .
C82 H82B 0.9700 .
O83 C84 1.56(2) .
C84 C85 1.38(4) .
C84 H84A 0.9700 .
C84 H84B 0.9700 .
C85 H85A 0.9600 .
C85 H85B 0.9600 .
C85 H85C 0.9600 .
C83A C83B 0.84(11) .
C83A C84A 1.64(12) .
C83B C84A 1.07(7) .
C91 C92 1.54(2) .
C91 H91A 0.9600 .
C91 H91B 0.9600 .
C91 H91C 0.9600 .
C92 O93 1.330(11) .
C92 H92A 0.9700 .
C92 H92B 0.9700 .
O93 C94 1.200(15) .
C94 C95 1.492(18) .
C94 H94A 0.9700 .
C94 H94B 0.9700 .
C95 H95A 0.9600 .
C95 H95B 0.9600 .
C95 H95C 0.9600 .
C96 C97 1.59(6) .
C96 H96A 0.9600 .
C96 H96B 0.9600 .
C96 H96C 0.9600 .
C97 O98 1.460(12) .
C97 H97A 0.9700 .
C97 H97B 0.9699 .
O98 C99 1.39(2) .
C99 C100 1.34(3) .
C99 H99A 0.9700 .
C99 H99B 0.9700 .
C100 H10A 0.9600 .
C100 H10B 0.9600 .
C100 H10C 0.9600 .
O101 C102 1.00(5) .
O101 C108 1.58(5) .
C102 C105 1.51(5) .
C102 C108 1.51(7) .
C102 C106 1.71(6) .
C102 C103 1.99(9) .
C103 C105 1.18(7) .
C105 C106 1.81(4) .
C105 C107 1.88(3) .
C106 C108 1.70(6) .
C111 C112 1.499(17) .
C111 H11A 0.9600 .
C111 H11B 0.9600 .
C111 H11C 0.9600 .
C112 O113 1.312(14) .
C112 H11D 0.9700 .
C112 H11E 0.9700 .
O113 C114 1.531(11) .
C114 C115 1.299(18) .
C114 H11F 0.9700 .
C114 H11G 0.9700 .
C115 H11H 0.9600 .
C115 H11I 0.9600 .
C115 H11J 0.9600 .
O116 C117 1.31(3) .
C117 H11K 0.9600 .
C117 H11L 0.9600 .
C117 H11M 0.9600 .
C121 C122 1.42(4) .
C121 H12A 0.9600 .
C121 H12B 0.9600 .
C121 H12C 0.9600 .
C122 O123 1.36(3) .
C122 H12D 0.9700 .
C122 H12E 0.9700 .
O123 C124 1.43(3) .
C124 C125 1.32(4) .
C124 H12F 0.9700 .
C124 H12G 0.9700 .
C125 H12H 0.9600 .
C125 H12I 0.9600 .
C125 H12J 0.9601 .
C127 C129 1.50(6) .
C127 C128 2.01(7) 2_567
C128 C129 1.28(7) 2_567
C128 C127 2.01(7) 2_567
C129 C128 1.28(7) 2_567

loop_
_geom_hbond_atom_site_label_D
_geom_hbond_atom_site_label_H
_geom_hbond_atom_site_label_A
_geom_hbond_distance_DH
_geom_hbond_distance_HA
_geom_hbond_distance_DA
_geom_hbond_angle_DHA
_geom_hbond_site_symmetry_A
O12 H12 O44 0.97(6) 1.86(6) 2.817(4) 171(5) 2_656
O14 H14 O51 0.89(6) 1.74(6) 2.626(4) 174(6) .
O22 H22 O98 0.82(6) 1.98(6) 2.753(11) 157(6) .
O22 H22 O93 0.82(6) 2.16(6) 2.905(9) 151(6) .
O24 H24 O113 0.82(5) 1.79(6) 2.610(6) 180(6) .
O32 H32 O24 0.81(5) 2.01(5) 2.752(4) 151(5) 2_667
O34 H34 O61 0.80(5) 1.87(5) 2.659(4) 168(5) 1_456
O44 H44 O78 0.78(5) 1.99(5) 2.745(15) 162(5) .
O44 H44 O73 0.78(5) 1.99(5) 2.708(10) 154(5) .
O51 H51 O34 0.86(6) 2.00(6) 2.759(5) 147(5) 1_654
O51 H51 Cl35 0.86(6) 2.79(6) 3.489(4) 139(5) 1_654
O61 H61 O14 0.86(7) 2.01(7) 2.741(4) 142(6) .
O61 H61 Cl15 0.86(7) 2.79(7) 3.517(3) 142(6) .

loop_
_geom_torsion_atom_site_label_1
_geom_torsion_atom_site_label_2
_geom_torsion_atom_site_label_3
_geom_torsion_atom_site_label_4
_geom_torsion
C6 C1 C2 C3 0.1(5)
C10 C1 C2 C3 -178.1(3)
C6 C1 C2 C30 -176.7(3)
C10 C1 C2 C30 5.2(5)
C1 C2 C3 C4 0.1(5)
C30 C2 C3 C4 176.8(3)
C2 C3 C4 C5 0.1(6)
C3 C4 C5 C6 -0.3(6)
C2 C1 C6 C5 -0.3(5)
C10 C1 C6 C5 177.8(3)
C4 C5 C6 C1 0.4(6)
C6 C1 C10 C21 -99.0(4)
C2 C1 C10 C21 79.1(4)
C6 C1 C10 C11 29.4(4)
C2 C1 C10 C11 -152.5(3)
C21 C10 C11 C16 14.3(5)
C1 C10 C11 C16 -113.1(4)
C21 C10 C11 C12 -162.2(4)
C1 C10 C11 C12 70.4(4)
C16 C11 C12 O12 179.9(4)
C10 C11 C12 O12 -3.3(5)
C16 C11 C12 C13 -1.1(6)
C10 C11 C12 C13 175.7(4)
O12 C12 C13 C14 179.0(4)
C11 C12 C13 C14 0.0(6)
C12 C13 C14 C15 2.0(7)
C12 C13 C14 O14 -177.8(4)
C13 C14 C15 C16 -3.0(7)
O14 C14 C15 C16 176.9(4)
C13 C14 C15 Cl15 178.1(3)
O14 C14 C15 Cl15 -2.0(6)
C12 C11 C16 C15 0.1(6)
C10 C11 C16 C15 -176.5(4)
C14 C15 C16 C11 1.9(7)
Cl15 C15 C16 C11 -179.2(3)
C11 C10 C21 C26 -97.0(4)
C1 C10 C21 C26 31.6(5)
C11 C10 C21 C22 83.6(4)
C1 C10 C21 C22 -147.8(4)
C26 C21 C22 O22 177.9(4)
C10 C21 C22 O22 -2.7(6)
C26 C21 C22 C23 -1.2(6)
C10 C21 C22 C23 178.2(4)
O22 C22 C23 C24 -179.0(4)
C21 C22 C23 C24 0.1(7)
C22 C23 C24 C25 1.8(7)
C22 C23 C24 O24 179.9(4)
C23 C24 C25 C26 -2.6(6)
O24 C24 C25 C26 179.3(4)
C23 C24 C25 Cl25 178.8(3)
O24 C24 C25 Cl25 0.7(6)
C22 C21 C26 C25 0.4(6)
C10 C21 C26 C25 -179.0(3)
C24 C25 C26 C21 1.5(6)
Cl25 C25 C26 C21 -179.9(3)
C3 C2 C30 C31 31.9(4)
C1 C2 C30 C31 -151.4(3)
C3 C2 C30 C41 -95.7(4)
C1 C2 C30 C41 81.0(4)
C2 C30 C31 C36 -106.0(4)
C41 C30 C31 C36 21.4(5)
C2 C30 C31 C32 74.9(4)
C41 C30 C31 C32 -157.8(4)
C36 C31 C32 O32 -179.6(4)
C30 C31 C32 O32 -0.5(6)
C36 C31 C32 C33 -0.3(6)
C30 C31 C32 C33 178.9(4)
O32 C32 C33 C34 179.0(4)
C31 C32 C33 C34 -0.4(7)
C32 C33 C34 O34 -179.6(4)
C32 C33 C34 C35 0.6(7)
O34 C34 C35 C36 180.0(4)
C33 C34 C35 C36 -0.2(7)
O34 C34 C35 Cl35 1.0(6)
C33 C34 C35 Cl35 -179.2(3)
C32 C31 C36 C35 0.6(6)
C30 C31 C36 C35 -178.5(4)
C34 C35 C36 C31 -0.4(7)
Cl35 C35 C36 C31 178.6(3)
C31 C30 C41 C42 70.5(4)
C2 C30 C41 C42 -161.4(3)
C31 C30 C41 C46 -108.6(4)
C2 C30 C41 C46 19.5(5)
C46 C41 C42 O42 179.3(4)
C30 C41 C42 O42 0.2(6)
C46 C41 C42 C43 0.7(6)
C30 C41 C42 C43 -178.4(4)
O42 C42 C43 C44 -179.4(4)
C41 C42 C43 C44 -0.9(7)
C42 C43 C44 O44 178.6(4)
C42 C43 C44 C45 1.1(6)
O44 C44 C45 C46 -178.9(4)
C43 C44 C45 C46 -1.2(6)
O44 C44 C45 Cl45 3.0(5)
C43 C44 C45 Cl45 -179.3(3)
C42 C41 C46 C45 -0.8(5)
C30 C41 C46 C45 178.2(3)
C44 C45 C46 C41 1.1(6)
Cl45 C45 C46 C41 179.2(3)
C71 C72 O73 C74 167(3)
C72 O73 C74 C75 179(2)
C76 C77 O78 C79 -175.0(16)
C77 O78 C79 C80 -164.6(17)
C81 C82 O83 C84 122(3)
C82 O83 C84 C85 175(2)
C91 C92 O93 C94 -166.5(12)
C92 O93 C94 C95 179.0(9)
C96 C97 O98 C99 168(3)
C97 O98 C99 C100 -171.7(19)
C108 O101 C102 C105 130(10)
C108 O101 C102 C106 -8(6)
C108 O101 C102 C103 -180(6)
C102 C103 C105 C106 -58(4)
C102 C103 C105 C107 173(3)
O101 C102 C105 C103 82(10)
C108 C102 C105 C103 -160(5)
C106 C102 C105 C103 -127(4)
O101 C102 C105 C106 -151(10)
C108 C102 C105 C106 -32(4)
C103 C102 C105 C106 127(4)
O101 C102 C105 C107 -82(12)
C108 C102 C105 C107 37(9)
C106 C102 C105 C107 69(6)
C103 C102 C105 C107 -164(8)
O101 C102 C106 C108 8(6)
C105 C102 C106 C108 -150(4)
C103 C102 C106 C108 -178(4)
O101 C102 C106 C105 158(8)
C108 C102 C106 C105 150(4)
C103 C102 C106 C105 -28(2)
C103 C105 C106 C108 98(5)
C102 C105 C106 C108 24(3)
C107 C105 C106 C108 -132(2)
C103 C105 C106 C102 74(5)
C107 C105 C106 C102 -155(3)
C105 C102 C108 O101 -152(6)
C106 C102 C108 O101 174(4)
C103 C102 C108 O101 179(11)
O101 C102 C108 C106 -174(4)
C105 C102 C108 C106 34(4)
C103 C102 C108 C106 5(9)
C102 O101 C108 C106 5(4)
C105 C106 C108 C102 -23(3)
C102 C106 C108 O101 -4(3)
C105 C106 C108 O101 -27(3)
C111 C112 O113 C114 96.4(15)
C112 O113 C114 C115 106.2(15)
C121 C122 O123 C124 180(3)
C122 O123 C124 C125 -153(3)
